data_4309182
loop_
_publ_author_name
'Stanislav Groysman'
'Israel Goldberg'
'Zeev Goldschmidt'
'Moshe Kol'

_publ_section_title
;
Vanadium(III) and Vanadium(V) Amine Tris(Phenolate) Complexes
;
_journal_name_full 'Inorganic Chemistry'
_journal_page_first 5073
_journal_page_last 5080
_journal_paper_doi 10.1021/ic050084i
_journal_volume 44
_journal_year 2005
_chemical_formula_sum 'C49 H66 N O4 V'
_chemical_formula_weight 783.97
_chemical_name_systematic
; 
 ? 
;
_space_group_IT_number 2
_symmetry_cell_setting triclinic
_symmetry_space_group_name_Hall '-P 1'
_symmetry_space_group_name_H-M 'P -1'
_atom_sites_solution_hydrogens geom
_atom_sites_solution_primary direct
_atom_sites_solution_secondary difmap
_audit_creation_method SHELXL-97
_cell_angle_alpha 91.933(12)
_cell_angle_beta 100.196(8)
_cell_angle_gamma 96.432(11)
_cell_formula_units_Z 2
_cell_length_a 10.3790(17)
_cell_length_b 11.0330(16)
_cell_length_c 20.604(3)
_cell_measurement_temperature 298(2)
_cell_volume 2304.1(6)
_computing_cell_refinement Denzo
_computing_data_collection 'Collect, Nonius B. V.'
_computing_data_reduction Denzo
_computing_structure_refinement 'SHELXL-97 (Sheldrick, 1997)'
_computing_structure_solution 'SHELXS-97 (Sheldrick, 1990)'
_diffrn_ambient_temperature 298(2)
_diffrn_detector_area_resol_mean '56 microns'
_diffrn_measured_fraction_theta_full 0.908
_diffrn_measured_fraction_theta_max 0.908
_diffrn_measurement_device_type 'Nonius KappaCCD'
_diffrn_measurement_method '1 deg Phi and Omega scans'
_diffrn_radiation_monochromator graphite
_diffrn_radiation_source 'fine-focus sealed tube'
_diffrn_radiation_type MoK\a
_diffrn_radiation_wavelength 0.71073
_diffrn_reflns_av_R_equivalents 0.0000
_diffrn_reflns_av_sigmaI/netI 0.1237
_diffrn_reflns_limit_h_max 12
_diffrn_reflns_limit_h_min 0
_diffrn_reflns_limit_k_max 13
_diffrn_reflns_limit_k_min -13
_diffrn_reflns_limit_l_max 24
_diffrn_reflns_limit_l_min -24
_diffrn_reflns_number 7733
_diffrn_reflns_theta_full 25.41
_diffrn_reflns_theta_max 25.41
_diffrn_reflns_theta_min 1.86
_exptl_absorpt_coefficient_mu 0.256
_exptl_absorpt_correction_T_max 0.9625
_exptl_absorpt_correction_T_min 0.9156
_exptl_absorpt_correction_type multi-scan
_exptl_absorpt_process_details 'Blessing (1995)'
_exptl_crystal_colour yellow
_exptl_crystal_density_diffrn 1.130
_exptl_crystal_density_method 'not measured'
_exptl_crystal_description plates
_exptl_crystal_F_000 844
_exptl_crystal_size_max 0.35
_exptl_crystal_size_mid 0.15
_exptl_crystal_size_min 0.15
_refine_diff_density_max 2.295
_refine_diff_density_min -0.432
_refine_diff_density_rms 0.132
_refine_ls_extinction_method none
_refine_ls_goodness_of_fit_ref 1.130
_refine_ls_hydrogen_treatment constr
_refine_ls_matrix_type full
_refine_ls_number_parameters 630
_refine_ls_number_reflns 7733
_refine_ls_number_restraints 0
_refine_ls_restrained_S_all 1.130
_refine_ls_R_factor_all 0.2153
_refine_ls_R_factor_gt 0.1327
_refine_ls_shift/su_max 0.013
_refine_ls_shift/su_mean 0.001
_refine_ls_structure_factor_coef Fsqd
_refine_ls_weighting_details 'calc w=1/[\s^2^(Fo^2^)+(0.2000P)^2^+0.0000P] where P=(Fo^2^+2Fc^2^)/3'
_refine_ls_weighting_scheme calc
_refine_ls_wR_factor_gt 0.3073
_refine_ls_wR_factor_ref 0.3630
_reflns_number_gt 3973
_reflns_number_total 7733
_reflns_threshold_expression >2sigma(I)
_cod_data_source_file ic050084isi20050518_103020_2.cif
_cod_data_source_block mk103b
_cod_database_code 4309182

loop_
_symmetry_equiv_pos_as_xyz
'x, y, z'
'-x, -y, -z'

loop_
_atom_site_label
_atom_site_type_symbol
_atom_site_fract_x
_atom_site_fract_y
_atom_site_fract_z
_atom_site_U_iso_or_equiv
_atom_site_adp_type
_atom_site_occupancy
_atom_site_symmetry_multiplicity
_atom_site_calc_flag
_atom_site_refinement_flags
_atom_site_disorder_assembly
_atom_site_disorder_group
V1 V 0.61137(11) 0.02062(10) 0.28321(6) 0.0401(4) Uani 1 1 d . . .
O2 O 0.5717(11) 0.1859(10) 0.2979(6) 0.037(3) Uani 0.50 1 d P A 1
O3 O 0.6014(18) -0.0939(14) 0.3507(11) 0.040(4) Uani 0.50 1 d P A 1
O4 O 0.6765(11) -0.0910(11) 0.2255(6) 0.044(3) Uani 0.50 1 d P A 1
O2' O 0.5890(13) 0.1797(11) 0.2603(7) 0.049(3) Uani 0.50 1 d P A 2
O3' O 0.5762(17) -0.0472(15) 0.3567(11) 0.046(4) Uani 0.50 1 d P A 2
O4' O 0.6753(10) -0.0239(10) 0.2115(5) 0.032(2) Uani 0.50 1 d P A 2
N5 N 0.4144(5) -0.0353(5) 0.2362(3) 0.0394(14) Uani 1 1 d . A .
O6 O 0.8098(5) 0.0767(4) 0.3337(3) 0.0496(13) Uani 1 1 d . A .
C7 C 0.8873(8) 0.1844(7) 0.3208(5) 0.062(2) Uani 1 1 d . . .
H7A H 0.8611 0.2556 0.3415 0.074 Uiso 1 1 calc R A .
H7B H 0.8772 0.1944 0.2736 0.074 Uiso 1 1 calc R . .
C8 C 1.0268(8) 0.1681(8) 0.3493(5) 0.066(2) Uani 1 1 d . A .
H8A H 1.0503 0.1984 0.3951 0.079 Uiso 1 1 calc R . .
H8B H 1.0880 0.2089 0.3242 0.079 Uiso 1 1 calc R . .
C9 C 1.0236(8) 0.0307(8) 0.3428(5) 0.065(2) Uani 1 1 d . . .
H9A H 1.0300 0.0034 0.2984 0.078 Uiso 1 1 calc R A .
H9B H 1.0943 0.0028 0.3739 0.078 Uiso 1 1 calc R . .
C10 C 0.8950(8) -0.0118(7) 0.3584(5) 0.061(2) Uani 1 1 d . A .
H10A H 0.8622 -0.0919 0.3372 0.073 Uiso 1 1 calc R . .
H10B H 0.9007 -0.0168 0.4057 0.073 Uiso 1 1 calc R . .
C11 C 0.4851(8) -0.1398(9) 0.3716(4) 0.065(3) Uani 1 1 d . . .
C12 C 0.4968(7) -0.1911(6) 0.4328(3) 0.0410(17) Uani 1 1 d . A .
C13 C 0.3844(7) -0.2591(6) 0.4463(3) 0.0429(17) Uani 1 1 d . . .
H13 H 0.3913 -0.2954 0.4866 0.052 Uiso 1 1 calc R A .
C14 C 0.2621(7) -0.2774(7) 0.4041(4) 0.0478(19) Uani 1 1 d . A .
C15 C 0.2462(16) -0.1989(15) 0.3501(10) 0.036(5) Uani 0.50 1 d P A 1
H15 H 0.1721 -0.1603 0.3353 0.043 Uiso 0.50 1 calc PR A 1
C16 C 0.3762(13) -0.1893(12) 0.3200(6) 0.027(3) Uani 0.50 1 d P A 1
C17 C 0.3748(13) -0.1623(12) 0.2489(7) 0.031(3) Uani 0.50 1 d P A 1
C18 C 0.6165(16) -0.1512(18) 0.1634(8) 0.039(4) Uani 0.50 1 d P A 1
C15' C 0.265(2) -0.2518(14) 0.3395(11) 0.039(5) Uani 0.50 1 d P A 2
H15' H 0.2226 -0.3014 0.3027 0.047 Uiso 0.50 1 calc PR A 2
C16' C 0.3525(15) -0.1209(15) 0.3376(7) 0.040(4) Uani 0.50 1 d P A 2
C17' C 0.3219(14) 0.0466(13) 0.2677(7) 0.035(3) Uiso 0.50 1 d P A 2
C18' C 0.6146(17) -0.0865(16) 0.1524(10) 0.043(5) Uani 0.50 1 d P A 2
C19 C 0.6928(7) -0.1636(7) 0.1164(4) 0.0484(19) Uani 1 1 d . . .
C20 C 0.6239(8) -0.2187(6) 0.0551(4) 0.0455(18) Uani 1 1 d . A .
H20 H 0.6735 -0.2489 0.0262 0.055 Uiso 1 1 calc R . .
C21 C 0.4898(8) -0.2309(8) 0.0350(4) 0.060(2) Uani 1 1 d . . .
C22 C 0.4144(15) -0.1502(15) 0.0719(7) 0.042(4) Uani 0.50 1 d P A 1
C23 C 0.4795(15) -0.0864(13) 0.1307(7) 0.041(3) Uani 0.50 1 d P A 1
C24 C 0.4006(17) -0.0044(17) 0.1670(8) 0.032(4) Uani 0.50 1 d P A 1
H24A H 0.4335 0.0808 0.1644 0.038 Uiso 0.50 1 calc PR A 1
H24B H 0.3083 -0.0166 0.1462 0.038 Uiso 0.50 1 calc PR A 1
C25 C 0.4836(15) 0.2381(13) 0.2369(9) 0.031(4) Uani 0.50 1 d P A 1
C22' C 0.4197(16) -0.2301(15) 0.0873(8) 0.048(4) Uani 0.50 1 d P A 2
C23' C 0.4829(14) -0.1871(12) 0.1514(8) 0.044(4) Uani 0.50 1 d P A 2
C24' C 0.4064(14) -0.1720(13) 0.2087(9) 0.046(4) Uani 0.50 1 d P A 2
H24C H 0.4412 -0.2208 0.2445 0.055 Uiso 0.50 1 calc PR A 2
H24D H 0.3145 -0.2035 0.1934 0.055 Uiso 0.50 1 calc PR A 2
C25' C 0.4675(17) 0.2460(16) 0.2727(8) 0.035(4) Uani 0.50 1 d P A 2
C26 C 0.4825(7) 0.3680(6) 0.2558(4) 0.050(2) Uani 1 1 d . . .
C27 C 0.3692(7) 0.4290(6) 0.2274(3) 0.0378(16) Uiso 1 1 d . A .
H27 H 0.3725 0.5136 0.2295 0.045 Uiso 1 1 calc R . .
C28 C 0.2543(8) 0.3528(7) 0.1967(5) 0.059(2) Uani 1 1 d . . .
C29 C 0.2577(15) 0.2219(12) 0.1743(8) 0.044(4) Uani 0.50 1 d P A 1
C30 C 0.3440(13) 0.1773(12) 0.2527(7) 0.037(3) Uani 0.50 1 d P A 1
C31 C 0.3255(14) -0.0297(17) 0.2841(8) 0.053(4) Uani 0.50 1 d P A 1
C29' C 0.2371(13) 0.2303(13) 0.2197(8) 0.038(3) Uani 0.50 1 d P A 2
C30' C 0.3717(14) 0.1671(13) 0.1972(7) 0.041(3) Uani 0.50 1 d P A 2
C31' C 0.366(2) 0.0386(19) 0.1766(13) 0.054(6) Uani 0.50 1 d P A 2
C32 C 0.6263(7) -0.1767(7) 0.4822(3) 0.0425(17) Uani 1 1 d . . .
C33 C 0.7274(7) -0.2442(7) 0.4538(4) 0.054(2) Uani 1 1 d . A .
H33A H 0.6962 -0.3298 0.4475 0.081 Uiso 1 1 calc R . .
H33B H 0.8102 -0.2326 0.4840 0.081 Uiso 1 1 calc R . .
H33C H 0.7390 -0.2123 0.4122 0.081 Uiso 1 1 calc R . .
C34 C 0.6804(8) -0.0417(7) 0.4977(4) 0.059(2) Uani 1 1 d . A .
H34A H 0.6888 -0.0031 0.4573 0.089 Uiso 1 1 calc R . .
H34B H 0.7652 -0.0356 0.5259 0.089 Uiso 1 1 calc R . .
H34C H 0.6209 -0.0018 0.5195 0.089 Uiso 1 1 calc R . .
C35 C 0.6103(8) -0.2336(9) 0.5471(4) 0.064(2) Uani 1 1 d . A .
H35A H 0.5415 -0.1995 0.5644 0.096 Uiso 1 1 calc R . .
H35B H 0.6915 -0.2168 0.5782 0.096 Uiso 1 1 calc R . .
H35C H 0.5878 -0.3203 0.5395 0.096 Uiso 1 1 calc R . .
C36 C 0.1434(7) -0.3525(7) 0.4253(4) 0.054(2) Uani 1 1 d . . .
C37 C 0.0202(8) -0.3539(9) 0.3740(4) 0.072(3) Uani 1 1 d . A .
H37A H 0.0355 -0.3853 0.3324 0.108 Uiso 1 1 calc R . .
H37B H -0.0028 -0.2723 0.3697 0.108 Uiso 1 1 calc R . .
H37C H -0.0506 -0.4049 0.3874 0.108 Uiso 1 1 calc R . .
C38 C 0.1764(10) -0.4779(9) 0.4411(7) 0.103(4) Uani 1 1 d . A .
H38A H 0.1030 -0.5236 0.4552 0.155 Uiso 1 1 calc R . .
H38B H 0.2523 -0.4721 0.4757 0.155 Uiso 1 1 calc R . .
H38C H 0.1950 -0.5185 0.4024 0.155 Uiso 1 1 calc R . .
C39 C 0.1171(9) -0.2896(11) 0.4876(5) 0.087(3) Uani 1 1 d . A .
H39A H 0.0491 -0.3388 0.5043 0.130 Uiso 1 1 calc R . .
H39B H 0.0892 -0.2112 0.4776 0.130 Uiso 1 1 calc R . .
H39C H 0.1963 -0.2791 0.5204 0.130 Uiso 1 1 calc R . .
C40 C 0.4161(8) -0.2809(7) -0.0311(4) 0.053(2) Uani 1 1 d . A .
C41 C 0.3473(12) -0.1844(9) -0.0690(5) 0.093(3) Uani 1 1 d . . .
H41A H 0.2896 -0.1510 -0.0433 0.139 Uiso 1 1 calc R A .
H41B H 0.2967 -0.2204 -0.1100 0.139 Uiso 1 1 calc R . .
H41C H 0.4117 -0.1206 -0.0776 0.139 Uiso 1 1 calc R . .
C42 C 0.5116(11) -0.3251(12) -0.0738(5) 0.102(4) Uani 1 1 d . . .
H42A H 0.5835 -0.2621 -0.0736 0.153 Uiso 1 1 calc R A .
H42B H 0.4655 -0.3437 -0.1183 0.153 Uiso 1 1 calc R . .
H42C H 0.5454 -0.3971 -0.0562 0.153 Uiso 1 1 calc R . .
C43 C 0.3165(11) -0.3918(10) -0.0245(5) 0.101(4) Uani 1 1 d . . .
H43A H 0.3622 -0.4541 -0.0024 0.151 Uiso 1 1 calc R A .
H43B H 0.2719 -0.4231 -0.0677 0.151 Uiso 1 1 calc R . .
H43C H 0.2533 -0.3675 0.0006 0.151 Uiso 1 1 calc R . .
C44 C 0.8428(8) -0.1537(7) 0.1354(4) 0.054(2) Uani 1 1 d . A .
C45 C 0.9030(8) -0.0194(7) 0.1470(4) 0.058(2) Uani 1 1 d . . .
H45A H 0.8815 0.0225 0.1071 0.087 Uiso 1 1 calc R A .
H45B H 0.9970 -0.0152 0.1595 0.087 Uiso 1 1 calc R . .
H45C H 0.8680 0.0185 0.1817 0.087 Uiso 1 1 calc R . .
C46 C 0.9055(9) -0.2101(10) 0.0814(5) 0.079(3) Uani 1 1 d . . .
H46A H 0.8668 -0.2932 0.0711 0.118 Uiso 1 1 calc R A .
H46B H 0.9987 -0.2080 0.0967 0.118 Uiso 1 1 calc R . .
H46C H 0.8903 -0.1643 0.0425 0.118 Uiso 1 1 calc R . .
C47 C 0.8794(9) -0.2212(7) 0.1983(5) 0.072(3) Uani 1 1 d . . .
H47A H 0.8333 -0.1936 0.2314 0.107 Uiso 1 1 calc R A .
H47B H 0.9727 -0.2052 0.2142 0.107 Uiso 1 1 calc R . .
H47C H 0.8553 -0.3074 0.1889 0.107 Uiso 1 1 calc R . .
C48 C 0.6096(7) 0.4486(5) 0.2885(3) 0.0371(16) Uani 1 1 d . A .
C49 C 0.7193(7) 0.4271(6) 0.2497(4) 0.0452(18) Uani 1 1 d . . .
H49A H 0.8022 0.4663 0.2735 0.068 Uiso 1 1 calc R A .
H49B H 0.7005 0.4606 0.2072 0.068 Uiso 1 1 calc R . .
H49C H 0.7236 0.3410 0.2443 0.068 Uiso 1 1 calc R . .
C50 C 0.5925(8) 0.5847(7) 0.2863(4) 0.056(2) Uani 1 1 d . . .
H50A H 0.5176 0.5998 0.3056 0.083 Uiso 1 1 calc R A .
H50B H 0.5789 0.6076 0.2413 0.083 Uiso 1 1 calc R . .
H50C H 0.6702 0.6321 0.3108 0.083 Uiso 1 1 calc R . .
C51 C 0.6507(8) 0.4198(7) 0.3604(4) 0.055(2) Uani 1 1 d . . .
H51A H 0.7354 0.4642 0.3780 0.083 Uiso 1 1 calc R A .
H51B H 0.6559 0.3338 0.3632 0.083 Uiso 1 1 calc R . .
H51C H 0.5868 0.4435 0.3853 0.083 Uiso 1 1 calc R . .
C52 C 0.1351(7) 0.4132(6) 0.1635(4) 0.0481(19) Uani 1 1 d . A .
C53 C 0.1029(14) 0.3610(14) 0.0861(6) 0.134(5) Uani 1 1 d . . .
H53A H 0.0965 0.2734 0.0842 0.201 Uiso 1 1 calc R A .
H53B H 0.1723 0.3932 0.0640 0.201 Uiso 1 1 calc R . .
H53C H 0.0209 0.3858 0.0647 0.201 Uiso 1 1 calc R . .
C54 C 0.0148(11) 0.3710(12) 0.1873(7) 0.128(5) Uani 1 1 d . . .
H54A H 0.0136 0.4145 0.2283 0.192 Uiso 1 1 calc R A .
H54B H 0.0118 0.2851 0.1940 0.192 Uiso 1 1 calc R . .
H54C H -0.0603 0.3854 0.1552 0.192 Uiso 1 1 calc R . .
C55 C 0.1607(11) 0.5460(9) 0.1601(7) 0.120(5) Uani 1 1 d . . .
H55A H 0.0814 0.5771 0.1398 0.180 Uiso 1 1 calc R A .
H55B H 0.2282 0.5649 0.1344 0.180 Uiso 1 1 calc R . .
H55C H 0.1892 0.5829 0.2039 0.180 Uiso 1 1 calc R . .

loop_
_atom_site_aniso_label
_atom_site_aniso_U_11
_atom_site_aniso_U_22
_atom_site_aniso_U_33
_atom_site_aniso_U_23
_atom_site_aniso_U_13
_atom_site_aniso_U_12
V1 0.0307(7) 0.0388(7) 0.0514(8) 0.0092(6) 0.0076(5) 0.0047(5)
O2 0.025(6) 0.030(5) 0.057(8) 0.008(6) 0.006(6) 0.000(4)
O3 0.025(8) 0.047(10) 0.054(8) 0.021(8) 0.011(6) 0.019(6)
O4 0.043(7) 0.044(7) 0.049(8) 0.011(6) 0.014(5) 0.007(6)
O2' 0.047(7) 0.039(6) 0.065(9) 0.014(7) 0.021(7) 0.012(5)
O3' 0.019(8) 0.056(11) 0.064(9) 0.019(9) 0.007(6) 0.010(7)
O4' 0.029(5) 0.038(6) 0.029(6) 0.012(5) 0.002(4) 0.000(5)
N5 0.038(3) 0.035(3) 0.045(3) 0.007(3) 0.004(3) 0.009(3)
O6 0.041(3) 0.034(3) 0.071(4) 0.007(3) 0.001(3) 0.002(2)
C7 0.046(5) 0.042(4) 0.091(6) -0.006(4) 0.002(4) 0.003(4)
C8 0.048(5) 0.061(5) 0.085(6) 0.001(5) 0.006(5) 0.004(4)
C9 0.050(5) 0.073(6) 0.076(6) 0.009(5) 0.016(4) 0.015(4)
C10 0.052(5) 0.050(5) 0.079(6) 0.014(4) 0.001(4) 0.015(4)
C11 0.034(5) 0.098(7) 0.056(5) 0.030(5) -0.004(4) -0.017(4)
C12 0.036(4) 0.039(4) 0.048(4) -0.002(3) 0.005(3) 0.010(3)
C13 0.049(5) 0.043(4) 0.039(4) 0.005(3) 0.007(3) 0.015(3)
C14 0.042(5) 0.049(5) 0.055(5) 0.009(4) 0.012(4) 0.008(3)
C15 0.031(9) 0.019(9) 0.057(13) 0.016(10) 0.001(7) 0.009(8)
C16 0.040(8) 0.015(6) 0.024(7) -0.009(6) 0.005(6) 0.000(6)
C17 0.025(7) 0.023(7) 0.047(9) -0.006(7) 0.007(6) 0.006(5)
C18 0.035(9) 0.049(11) 0.029(9) 0.005(9) 0.002(7) -0.001(9)
C15' 0.064(12) 0.007(8) 0.046(10) -0.011(9) 0.011(8) 0.005(8)
C16' 0.050(10) 0.039(9) 0.030(8) -0.004(8) 0.008(7) 0.008(8)
C18' 0.036(10) 0.028(9) 0.070(14) 0.016(9) 0.022(8) 0.000(8)
C19 0.040(4) 0.059(5) 0.047(4) 0.011(4) 0.014(4) 0.000(4)
C20 0.051(5) 0.036(4) 0.053(5) 0.012(4) 0.013(4) 0.011(3)
C21 0.049(5) 0.087(6) 0.045(5) 0.000(4) 0.011(4) 0.008(4)
C22 0.048(9) 0.036(8) 0.046(10) 0.012(8) 0.011(7) 0.013(7)
C23 0.052(10) 0.036(8) 0.041(8) 0.010(7) 0.017(7) 0.011(7)
C24 0.019(9) 0.050(13) 0.024(9) 0.015(9) -0.004(6) 0.007(7)
C25 0.027(8) 0.016(7) 0.052(11) 0.006(8) 0.005(8) 0.010(5)
C22' 0.061(11) 0.036(9) 0.046(10) 0.000(8) 0.010(8) -0.001(8)
C23' 0.036(9) 0.030(8) 0.064(10) 0.000(8) 0.007(7) 0.008(6)
C24' 0.029(8) 0.033(8) 0.080(12) -0.002(9) 0.025(8) 0.001(6)
C25' 0.036(9) 0.041(9) 0.033(9) 0.008(8) 0.011(8) 0.013(7)
C26 0.042(4) 0.039(4) 0.074(5) 0.019(4) 0.023(4) 0.003(3)
C28 0.040(5) 0.038(4) 0.097(7) 0.018(4) 0.002(4) 0.009(3)
C29 0.053(10) 0.030(8) 0.053(10) 0.001(7) 0.019(8) 0.011(7)
C30 0.032(8) 0.036(7) 0.043(8) 0.011(6) 0.005(6) 0.004(6)
C31 0.028(8) 0.083(12) 0.058(10) 0.032(9) 0.026(7) 0.017(8)
C29' 0.032(8) 0.047(9) 0.042(9) 0.002(7) 0.014(7) 0.018(6)
C30' 0.039(9) 0.048(9) 0.039(8) 0.010(7) 0.012(7) 0.008(7)
C31' 0.063(16) 0.037(12) 0.070(13) -0.007(10) 0.036(11) 0.006(9)
C32 0.041(4) 0.051(4) 0.038(4) 0.005(3) 0.004(3) 0.018(3)
C33 0.046(5) 0.057(5) 0.062(5) 0.001(4) 0.013(4) 0.011(4)
C34 0.043(5) 0.064(5) 0.070(5) -0.016(5) 0.005(4) 0.015(4)
C35 0.042(5) 0.099(7) 0.048(5) 0.017(5) 0.001(4) 0.002(4)
C36 0.039(5) 0.049(4) 0.071(6) 0.021(4) 0.002(4) 0.002(3)
C37 0.045(5) 0.089(7) 0.078(6) 0.029(5) 0.010(5) -0.007(5)
C38 0.056(6) 0.068(6) 0.182(12) 0.067(7) 0.009(7) -0.002(5)
C39 0.051(6) 0.133(9) 0.077(7) 0.032(6) 0.016(5) -0.002(6)
C40 0.053(5) 0.057(5) 0.046(4) -0.001(4) 0.002(4) 0.008(4)
C41 0.116(9) 0.080(7) 0.084(7) 0.008(6) 0.008(6) 0.036(6)
C42 0.084(8) 0.155(11) 0.065(6) -0.042(7) -0.002(5) 0.046(7)
C43 0.097(9) 0.104(8) 0.078(7) 0.006(6) -0.018(6) -0.032(7)
C44 0.050(5) 0.055(5) 0.059(5) 0.017(4) 0.014(4) 0.007(4)
C45 0.048(5) 0.054(5) 0.073(6) 0.015(4) 0.014(4) 0.001(4)
C46 0.053(6) 0.102(8) 0.086(7) -0.019(6) 0.021(5) 0.022(5)
C47 0.070(6) 0.052(5) 0.085(7) 0.017(5) -0.006(5) 0.001(4)
C48 0.042(4) 0.024(3) 0.047(4) 0.004(3) 0.014(3) 0.004(3)
C49 0.044(4) 0.042(4) 0.047(4) 0.002(3) 0.007(3) -0.001(3)
C50 0.045(5) 0.060(5) 0.060(5) 0.002(4) 0.000(4) 0.009(4)
C51 0.053(5) 0.067(5) 0.053(5) 0.013(4) 0.021(4) 0.021(4)
C52 0.034(4) 0.029(4) 0.085(6) 0.018(4) 0.017(4) 0.009(3)
C53 0.116(11) 0.175(14) 0.107(10) -0.029(10) -0.004(8) 0.052(10)
C54 0.056(7) 0.151(11) 0.193(14) 0.096(10) 0.035(8) 0.034(7)
C55 0.079(8) 0.076(7) 0.195(14) 0.062(8) -0.016(8) 0.017(6)

loop_
_atom_type_symbol
_atom_type_description
_atom_type_scat_dispersion_real
_atom_type_scat_dispersion_imag
_atom_type_scat_source
C C 0.0033 0.0016 'International Tables Vol C Tables 4.2.6.8 and 6.1.1.4'
H H 0.0000 0.0000 'International Tables Vol C Tables 4.2.6.8 and 6.1.1.4'
O O 0.0106 0.0060 'International Tables Vol C Tables 4.2.6.8 and 6.1.1.4'
N N 0.0061 0.0033 'International Tables Vol C Tables 4.2.6.8 and 6.1.1.4'
V V 0.3005 0.5294 'International Tables Vol C Tables 4.2.6.8 and 6.1.1.4'

loop_
_geom_angle_atom_site_label_1
_geom_angle_atom_site_label_2
_geom_angle_atom_site_label_3
_geom_angle
_geom_angle_site_symmetry_1
_geom_angle_site_symmetry_3
_geom_angle_publ_flag
O3' V1 O4' 137.2(6) . . ?
O3' V1 O2' 126.1(6) . . ?
O4' V1 O2' 96.7(5) . . ?
O3' V1 O3 18.9(6) . . ?
O4' V1 O3 118.5(6) . . ?
O2' V1 O3 144.7(6) . . ?
O3' V1 O4 112.8(6) . . ?
O4' V1 O4 24.5(3) . . ?
O2' V1 O4 121.1(5) . . ?
O3 V1 O4 94.1(6) . . ?
O3' V1 O2 101.2(6) . . ?
O4' V1 O2 121.5(5) . . ?
O2' V1 O2 25.0(4) . . ?
O3 V1 O2 119.7(6) . . ?
O4 V1 O2 145.9(5) . . ?
O3' V1 N5 89.4(7) . . ?
O4' V1 N5 92.4(4) . . ?
O2' V1 N5 89.0(4) . . ?
O3 V1 N5 92.5(6) . . ?
O4 V1 N5 91.2(4) . . ?
O2 V1 N5 91.2(4) . . ?
O3' V1 O6 89.0(7) . . ?
O4' V1 O6 89.1(4) . . ?
O2' V1 O6 91.6(4) . . ?
O3 V1 O6 86.1(6) . . ?
O4 V1 O6 89.9(4) . . ?
O2 V1 O6 88.7(3) . . ?
N5 V1 O6 178.3(2) . . ?
C25 O2 V1 114.8(9) . . ?
C11 O3 V1 124.8(11) . . ?
C18 O4 V1 131.3(10) . . ?
C25' O2' V1 123.5(10) . . ?
C11 O3' V1 135.9(16) . . ?
C18' O4' V1 131.7(10) . . ?
C17 N5 C24 116.9(11) . . ?
C17 N5 C31 74.7(10) . . ?
C24 N5 C31 131.8(9) . . ?
C17 N5 C31' 129.6(12) . . ?
C24 N5 C31' 25.6(7) . . ?
C31 N5 C31' 109.4(10) . . ?
C17 N5 C24' 36.1(7) . . ?
C24 N5 C24' 85.5(10) . . ?
C31 N5 C24' 109.0(10) . . ?
C31' N5 C24' 106.4(11) . . ?
C17 N5 C17' 107.5(9) . . ?
C24 N5 C17' 105.4(9) . . ?
C31 N5 C17' 34.7(7) . . ?
C31' N5 C17' 79.9(9) . . ?
C24' N5 C17' 137.0(8) . . ?
C17 N5 V1 110.6(6) . . ?
C24 N5 V1 108.3(8) . . ?
C31 N5 V1 110.0(7) . . ?
C31' N5 V1 114.1(10) . . ?
C24' N5 V1 107.7(6) . . ?
C17' N5 V1 107.8(6) . . ?
C7 O6 C10 109.3(6) . . ?
C7 O6 V1 123.9(5) . . ?
C10 O6 V1 120.9(4) . . ?
O6 C7 C8 105.8(7) . . ?
O6 C7 H7A 110.6 . . ?
C8 C7 H7A 110.6 . . ?
O6 C7 H7B 110.6 . . ?
C8 C7 H7B 110.6 . . ?
H7A C7 H7B 108.7 . . ?
C7 C8 C9 101.7(7) . . ?
C7 C8 H8A 111.4 . . ?
C9 C8 H8A 111.4 . . ?
C7 C8 H8B 111.4 . . ?
C9 C8 H8B 111.4 . . ?
H8A C8 H8B 109.3 . . ?
C10 C9 C8 102.3(7) . . ?
C10 C9 H9A 111.3 . . ?
C8 C9 H9A 111.3 . . ?
C10 C9 H9B 111.3 . . ?
C8 C9 H9B 111.3 . . ?
H9A C9 H9B 109.2 . . ?
O6 C10 C9 105.8(6) . . ?
O6 C10 H10A 110.6 . . ?
C9 C10 H10A 110.6 . . ?
O6 C10 H10B 110.6 . . ?
C9 C10 H10B 110.6 . . ?
H10A C10 H10B 108.7 . . ?
C12 C11 O3' 123.1(11) . . ?
C12 C11 O3 117.6(10) . . ?
O3' C11 O3 25.7(6) . . ?
C12 C11 C16 118.3(8) . . ?
O3' C11 C16 118.6(12) . . ?
O3 C11 C16 116.1(12) . . ?
C12 C11 C16' 118.0(8) . . ?
O3' C11 C16' 109.0(11) . . ?
O3 C11 C16' 123.8(11) . . ?
C16 C11 C16' 36.0(6) . . ?
C11 C12 C13 116.5(6) . . ?
C11 C12 C32 122.2(6) . . ?
C13 C12 C32 121.3(6) . . ?
C12 C13 C14 125.2(7) . . ?
C12 C13 H13 117.4 . . ?
C14 C13 H13 117.4 . . ?
C15' C14 C13 115.1(10) . . ?
C15' C14 C15 27.7(7) . . ?
C13 C14 C15 115.6(9) . . ?
C15' C14 C36 122.5(10) . . ?
C13 C14 C36 120.5(7) . . ?
C15 C14 C36 122.0(9) . . ?
C14 C15 C16 108.1(12) . . ?
C14 C15 H15 126.0 . . ?
C16 C15 H15 125.9 . . ?
C11 C16 C17 121.4(10) . . ?
C11 C16 C15 108.0(12) . . ?
C17 C16 C15 121.5(12) . . ?
C11 C16 C31 98.1(9) . . ?
C17 C16 C31 58.3(8) . . ?
C15 C16 C31 87.0(10) . . ?
N5 C17 C16 116.0(11) . . ?
N5 C17 C31 52.9(7) . . ?
C16 C17 C31 75.6(10) . . ?
C19 C18 O4 118.5(13) . . ?
C19 C18 C23 109.6(12) . . ?
O4 C18 C23 110.1(13) . . ?
C14 C15' C16' 109.1(14) . . ?
C14 C15' H15' 125.4 . . ?
C16' C15' H15' 125.4 . . ?
C11 C16' C15' 104.3(12) . . ?
N5 C17' C31' 48.8(7) . . ?
O4' C18' C19 119.3(14) . . ?
O4' C18' C23' 119.2(14) . . ?
C19 C18' C23' 98.9(12) . . ?
C18 C19 C20 114.8(9) . . ?
C18 C19 C18' 30.2(7) . . ?
C20 C19 C18' 114.9(10) . . ?
C18 C19 C44 120.8(9) . . ?
C20 C19 C44 122.1(7) . . ?
C18' C19 C44 120.9(9) . . ?
C21 C20 C19 125.1(7) . . ?
C21 C20 H20 117.5 . . ?
C19 C20 H20 117.5 . . ?
C20 C21 C22' 113.8(9) . . ?
C20 C21 C40 125.9(7) . . ?
C22' C21 C40 117.5(9) . . ?
C20 C21 C22 116.5(9) . . ?
C22' C21 C22 37.7(7) . . ?
C40 C21 C22 114.2(9) . . ?
C23 C22 C21 119.1(12) . . ?
C22 C23 C24 118.0(14) . . ?
C22 C23 C18 110.7(12) . . ?
C24 C23 C18 127.7(12) . . ?
N5 C24 C23 109.3(11) . . ?
N5 C24 H24A 109.8 . . ?
C23 C24 H24A 109.8 . . ?
N5 C24 H24B 109.8 . . ?
C23 C24 H24B 109.8 . . ?
H24A C24 H24B 108.3 . . ?
C26 C25 O2 105.1(11) . . ?
C26 C25 C30 101.9(11) . . ?
O2 C25 C30 95.6(11) . . ?
C21 C22' C23' 121.0(13) . . ?
C22' C23' C24' 122.5(13) . . ?
C22' C23' C18' 113.2(14) . . ?
C24' C23' C18' 116.1(12) . . ?
C23' C24' N5 113.7(11) . . ?
C23' C24' H24C 108.8 . . ?
N5 C24' H24C 108.8 . . ?
C23' C24' H24D 108.8 . . ?
N5 C24' H24D 108.8 . . ?
H24C C24' H24D 107.7 . . ?
C26 C25' O2' 110.9(12) . . ?
C26 C25' C30' 103.1(11) . . ?
O2' C25' C30' 88.4(11) . . ?
C25' C26 C27 121.5(9) . . ?
C25' C26 C25 31.7(6) . . ?
C27 C26 C25 118.8(9) . . ?
C25' C26 C48 117.6(9) . . ?
C27 C26 C48 117.8(6) . . ?
C25 C26 C48 121.3(8) . . ?
C28 C27 C26 116.7(6) . . ?
C28 C27 H27 121.7 . . ?
C26 C27 H27 121.7 . . ?
C27 C28 C29' 116.5(8) . . ?
C27 C28 C29 122.2(8) . . ?
C29' C28 C29 39.4(7) . . ?
C27 C28 C52 118.4(6) . . ?
C29' C28 C52 120.7(8) . . ?
C29 C28 C52 115.9(8) . . ?
C28 C29 C30 95.8(10) . . ?
C25 C30 C29 91.0(10) . . ?
N5 C31 C17 52.4(7) . . ?
N5 C31 C16 90.7(9) . . ?
C17 C31 C16 46.1(7) . . ?
C28 C29' C30' 102.0(10) . . ?
C31' C30' C29' 122.9(13) . . ?
C31' C30' C25' 127.3(15) . . ?
C29' C30' C25' 85.5(10) . . ?
C30' C31' N5 110.3(17) . . ?
C30' C31' C17' 72.3(11) . . ?
N5 C31' C17' 51.2(9) . . ?
C35 C32 C12 111.8(6) . . ?
C35 C32 C34 107.9(6) . . ?
C12 C32 C34 111.3(6) . . ?
C35 C32 C33 106.7(6) . . ?
C12 C32 C33 109.2(6) . . ?
C34 C32 C33 109.8(6) . . ?
C32 C33 H33A 109.5 . . ?
C32 C33 H33B 109.5 . . ?
H33A C33 H33B 109.5 . . ?
C32 C33 H33C 109.5 . . ?
H33A C33 H33C 109.5 . . ?
H33B C33 H33C 109.5 . . ?
C32 C34 H34A 109.5 . . ?
C32 C34 H34B 109.5 . . ?
H34A C34 H34B 109.5 . . ?
C32 C34 H34C 109.5 . . ?
H34A C34 H34C 109.5 . . ?
H34B C34 H34C 109.5 . . ?
C32 C35 H35A 109.5 . . ?
C32 C35 H35B 109.5 . . ?
H35A C35 H35B 109.5 . . ?
C32 C35 H35C 109.5 . . ?
H35A C35 H35C 109.5 . . ?
H35B C35 H35C 109.5 . . ?
C38 C36 C37 112.8(8) . . ?
C38 C36 C39 108.3(8) . . ?
C37 C36 C39 106.6(7) . . ?
C38 C36 C14 109.8(7) . . ?
C37 C36 C14 111.3(7) . . ?
C39 C36 C14 107.8(6) . . ?
C36 C37 H37A 109.5 . . ?
C36 C37 H37B 109.5 . . ?
H37A C37 H37B 109.5 . . ?
C36 C37 H37C 109.5 . . ?
H37A C37 H37C 109.5 . . ?
H37B C37 H37C 109.5 . . ?
C36 C38 H38A 109.5 . . ?
C36 C38 H38B 109.5 . . ?
H38A C38 H38B 109.5 . . ?
C36 C38 H38C 109.5 . . ?
H38A C38 H38C 109.5 . . ?
H38B C38 H38C 109.5 . . ?
C36 C39 H39A 109.5 . . ?
C36 C39 H39B 109.5 . . ?
H39A C39 H39B 109.5 . . ?
C36 C39 H39C 109.5 . . ?
H39A C39 H39C 109.5 . . ?
H39B C39 H39C 109.5 . . ?
C21 C40 C41 111.5(7) . . ?
C21 C40 C43 111.2(7) . . ?
C41 C40 C43 110.3(8) . . ?
C21 C40 C42 110.6(7) . . ?
C41 C40 C42 106.2(8) . . ?
C43 C40 C42 106.8(8) . . ?
C40 C41 H41A 109.5 . . ?
C40 C41 H41B 109.5 . . ?
H41A C41 H41B 109.5 . . ?
C40 C41 H41C 109.5 . . ?
H41A C41 H41C 109.5 . . ?
H41B C41 H41C 109.5 . . ?
C40 C42 H42A 109.5 . . ?
C40 C42 H42B 109.5 . . ?
H42A C42 H42B 109.5 . . ?
C40 C42 H42C 109.5 . . ?
H42A C42 H42C 109.5 . . ?
H42B C42 H42C 109.5 . . ?
C40 C43 H43A 109.5 . . ?
C40 C43 H43B 109.5 . . ?
H43A C43 H43B 109.5 . . ?
C40 C43 H43C 109.5 . . ?
H43A C43 H43C 109.5 . . ?
H43B C43 H43C 109.5 . . ?
C47 C44 C19 109.2(6) . . ?
C47 C44 C46 108.1(7) . . ?
C19 C44 C46 112.1(7) . . ?
C47 C44 C45 109.6(7) . . ?
C19 C44 C45 110.8(6) . . ?
C46 C44 C45 107.0(7) . . ?
C44 C45 H45A 109.5 . . ?
C44 C45 H45B 109.5 . . ?
H45A C45 H45B 109.5 . . ?
C44 C45 H45C 109.5 . . ?
H45A C45 H45C 109.5 . . ?
H45B C45 H45C 109.5 . . ?
C44 C46 H46A 109.5 . . ?
C44 C46 H46B 109.5 . . ?
H46A C46 H46B 109.5 . . ?
C44 C46 H46C 109.5 . . ?
H46A C46 H46C 109.5 . . ?
H46B C46 H46C 109.5 . . ?
C44 C47 H47A 109.5 . . ?
C44 C47 H47B 109.5 . . ?
H47A C47 H47B 109.5 . . ?
C44 C47 H47C 109.5 . . ?
H47A C47 H47C 109.5 . . ?
H47B C47 H47C 109.5 . . ?
C51 C48 C50 108.0(6) . . ?
C51 C48 C49 110.2(6) . . ?
C50 C48 C49 107.2(6) . . ?
C51 C48 C26 111.3(6) . . ?
C50 C48 C26 111.5(6) . . ?
C49 C48 C26 108.6(6) . . ?
C48 C49 H49A 109.5 . . ?
C48 C49 H49B 109.5 . . ?
H49A C49 H49B 109.5 . . ?
C48 C49 H49C 109.5 . . ?
H49A C49 H49C 109.5 . . ?
H49B C49 H49C 109.5 . . ?
C48 C50 H50A 109.5 . . ?
C48 C50 H50B 109.5 . . ?
H50A C50 H50B 109.5 . . ?
C48 C50 H50C 109.5 . . ?
H50A C50 H50C 109.5 . . ?
H50B C50 H50C 109.5 . . ?
C48 C51 H51A 109.5 . . ?
C48 C51 H51B 109.5 . . ?
H51A C51 H51B 109.5 . . ?
C48 C51 H51C 109.5 . . ?
H51A C51 H51C 109.5 . . ?
H51B C51 H51C 109.5 . . ?
C54 C52 C55 114.8(9) . . ?
C54 C52 C28 112.7(7) . . ?
C55 C52 C28 114.4(7) . . ?
C54 C52 C53 102.9(10) . . ?
C55 C52 C53 104.4(9) . . ?
C28 C52 C53 106.1(7) . . ?
C52 C53 H53A 109.5 . . ?
C52 C53 H53B 109.5 . . ?
H53A C53 H53B 109.5 . . ?
C52 C53 H53C 109.5 . . ?
H53A C53 H53C 109.5 . . ?
H53B C53 H53C 109.5 . . ?
C52 C54 H54A 109.5 . . ?
C52 C54 H54B 109.5 . . ?
H54A C54 H54B 109.5 . . ?
C52 C54 H54C 109.5 . . ?
H54A C54 H54C 109.5 . . ?
H54B C54 H54C 109.5 . . ?
C52 C55 H55A 109.5 . . ?
C52 C55 H55B 109.5 . . ?
H55A C55 H55B 109.5 . . ?
C52 C55 H55C 109.5 . . ?
H55A C55 H55C 109.5 . . ?
H55B C55 H55C 109.5 . . ?

loop_
_geom_bond_atom_site_label_1
_geom_bond_atom_site_label_2
_geom_bond_distance
_geom_bond_site_symmetry_2
_geom_bond_publ_flag
V1 O3' 1.79(2) . ?
V1 O4' 1.799(10) . ?
V1 O2' 1.862(12) . ?
V1 O3 1.919(17) . ?
V1 O4 1.939(11) . ?
V1 O2 1.940(11) . ?
V1 N5 2.116(6) . ?
V1 O6 2.149(5) . ?
O2 C25 1.58(2) . ?
O3 C11 1.400(19) . ?
O4 C18 1.43(2) . ?
O2' C25' 1.58(2) . ?
O3' C11 1.39(2) . ?
O4' C18' 1.39(2) . ?
N5 C17 1.460(14) . ?
N5 C24 1.465(18) . ?
N5 C31 1.469(14) . ?
N5 C31' 1.54(3) . ?
N5 C24' 1.581(16) . ?
N5 C17' 1.592(15) . ?
O6 C7 1.419(9) . ?
O6 C10 1.436(9) . ?
C7 C8 1.496(11) . ?
C7 H7A 0.9700 . ?
C7 H7B 0.9700 . ?
C8 C9 1.514(11) . ?
C8 H8A 0.9700 . ?
C8 H8B 0.9700 . ?
C9 C10 1.458(11) . ?
C9 H9A 0.9700 . ?
C9 H9B 0.9700 . ?
C10 H10A 0.9700 . ?
C10 H10B 0.9700 . ?
C11 C12 1.390(10) . ?
C11 C16 1.451(15) . ?
C11 C16' 1.470(17) . ?
C12 C13 1.391(10) . ?
C12 C32 1.525(10) . ?
C13 C14 1.396(10) . ?
C13 H13 0.9300 . ?
C14 C15' 1.37(2) . ?
C14 C15 1.430(19) . ?
C14 C36 1.543(10) . ?
C15 C16 1.58(2) . ?
C15 H15 0.9300 . ?
C16 C17 1.50(2) . ?
C16 C31 2.02(2) . ?
C17 C31 1.78(2) . ?
C18 C19 1.369(18) . ?
C18 C23 1.71(2) . ?
C15' C16' 1.63(2) . ?
C15' H15' 0.9300 . ?
C17' C31' 2.01(3) . ?
C18' C19 1.502(19) . ?
C18' C23' 1.66(2) . ?
C19 C20 1.417(10) . ?
C19 C44 1.528(11) . ?
C20 C21 1.369(11) . ?
C20 H20 0.9300 . ?
C21 C22' 1.402(17) . ?
C21 C40 1.493(11) . ?
C21 C22 1.517(17) . ?
C22 C23 1.40(2) . ?
C23 C24 1.54(2) . ?
C24 H24A 0.9700 . ?
C24 H24B 0.9700 . ?
C25 C26 1.474(17) . ?
C25 C30 1.62(2) . ?
C22' C23' 1.41(2) . ?
C23' C24' 1.55(2) . ?
C24' H24C 0.9700 . ?
C24' H24D 0.9700 . ?
C25' C26 1.399(19) . ?
C25' C30' 1.82(2) . ?
C26 C27 1.463(10) . ?
C26 C48 1.539(10) . ?
C27 C28 1.414(10) . ?
C27 H27 0.9300 . ?
C28 C29' 1.450(16) . ?
C28 C29 1.508(16) . ?
C28 C52 1.535(10) . ?
C29 C30 1.82(2) . ?
C29' C30' 1.755(19) . ?
C30' C31' 1.46(2) . ?
C32 C35 1.523(10) . ?
C32 C34 1.534(10) . ?
C32 C33 1.536(9) . ?
C33 H33A 0.9600 . ?
C33 H33B 0.9600 . ?
C33 H33C 0.9600 . ?
C34 H34A 0.9600 . ?
C34 H34B 0.9600 . ?
C34 H34C 0.9600 . ?
C35 H35A 0.9600 . ?
C35 H35B 0.9600 . ?
C35 H35C 0.9600 . ?
C36 C38 1.494(11) . ?
C36 C37 1.505(11) . ?
C36 C39 1.522(12) . ?
C37 H37A 0.9600 . ?
C37 H37B 0.9600 . ?
C37 H37C 0.9600 . ?
C38 H38A 0.9600 . ?
C38 H38B 0.9600 . ?
C38 H38C 0.9600 . ?
C39 H39A 0.9600 . ?
C39 H39B 0.9600 . ?
C39 H39C 0.9600 . ?
C40 C41 1.510(12) . ?
C40 C43 1.536(12) . ?
C40 C42 1.545(12) . ?
C41 H41A 0.9600 . ?
C41 H41B 0.9600 . ?
C41 H41C 0.9600 . ?
C42 H42A 0.9600 . ?
C42 H42B 0.9600 . ?
C42 H42C 0.9600 . ?
C43 H43A 0.9600 . ?
C43 H43B 0.9600 . ?
C43 H43C 0.9600 . ?
C44 C47 1.527(11) . ?
C44 C46 1.533(11) . ?
C44 C45 1.535(10) . ?
C45 H45A 0.9600 . ?
C45 H45B 0.9600 . ?
C45 H45C 0.9600 . ?
C46 H46A 0.9600 . ?
C46 H46B 0.9600 . ?
C46 H46C 0.9600 . ?
C47 H47A 0.9600 . ?
C47 H47B 0.9600 . ?
C47 H47C 0.9600 . ?
C48 C51 1.521(10) . ?
C48 C50 1.534(9) . ?
C48 C49 1.535(9) . ?
C49 H49A 0.9600 . ?
C49 H49B 0.9600 . ?
C49 H49C 0.9600 . ?
C50 H50A 0.9600 . ?
C50 H50B 0.9600 . ?
C50 H50C 0.9600 . ?
C51 H51A 0.9600 . ?
C51 H51B 0.9600 . ?
C51 H51C 0.9600 . ?
C52 C54 1.454(12) . ?
C52 C55 1.466(11) . ?
C52 C53 1.642(14) . ?
C53 H53A 0.9600 . ?
C53 H53B 0.9600 . ?
C53 H53C 0.9600 . ?
C54 H54A 0.9600 . ?
C54 H54B 0.9600 . ?
C54 H54C 0.9600 . ?
C55 H55A 0.9600 . ?
C55 H55B 0.9600 . ?
C55 H55C 0.9600 . ?
